data_1568914
loop_
_publ_author_name
'Komura, Mao'
'Sotome, Hikaru'
'Miyasaka, Hiroshi'
'Ogawa, Takuji'
'Tani, Yosuke'

_publ_section_title
;
 Photoinduced crystal melting with luminescence evolution based on
 conformational isomerisation.
;
_journal_issue 20
_journal_name_full 'Chemical science'
_journal_page_first 5302
_journal_page_last 5308
_journal_paper_doi 10.1039/d3sc00838j
_journal_volume 14
_journal_year 2023
_chemical_formula_moiety 'C28 H44 Br2 O4 Si2'
_chemical_formula_sum 'C28 H44 Br2 O4 Si2'
_chemical_formula_weight 660.63
_space_group_crystal_system monoclinic
_space_group_IT_number 14
_space_group_name_Hall '-P 2ybc'
_space_group_name_H-M_alt 'P 1 21/c 1'
_atom_sites_solution_hydrogens geom
_atom_sites_solution_primary dual
_audit_creation_date 2022-04-14
_audit_creation_method
;
Olex2 1.3
(compiled 2020.11.12 svn.r5f609507 for OlexSys, GUI svn.r6408)
;
_audit_update_record
;
2022-07-12 deposited with the CCDC.	2023-04-20 downloaded from the CCDC.
;
_cell_angle_alpha 90
_cell_angle_beta 98.666(3)
_cell_angle_gamma 90
_cell_formula_units_Z 8
_cell_length_a 15.3021(5)
_cell_length_b 14.6862(4)
_cell_length_c 29.0678(9)
_cell_measurement_reflns_used 14647
_cell_measurement_temperature 123
_cell_measurement_theta_max 28.7650
_cell_measurement_theta_min 1.5470
_cell_volume 6457.8(3)
_computing_cell_refinement 'CrysAlisPro 1.171.41.122a (Rigaku OD, 2021)'
_computing_data_collection 'CrysAlisPro 1.171.41.122a (Rigaku OD, 2021)'
_computing_data_reduction 'CrysAlisPro 1.171.41.122a (Rigaku OD, 2021)'
_computing_molecular_graphics 'Olex2 1.3 (Dolomanov et al., 2009)'
_computing_publication_material 'Olex2 1.3 (Dolomanov et al., 2009)'
_computing_structure_refinement 'SHELXL 2018/3 (Sheldrick, 2015)'
_computing_structure_solution 'SHELXT 2018/2 (Sheldrick, 2018)'
_diffrn_ambient_temperature 123
_diffrn_detector 'Rigaku HyPix-6000 area detector'
_diffrn_detector_area_resol_mean 10.0
_diffrn_detector_type 'HPC area detector'
_diffrn_measured_fraction_theta_full 1.000
_diffrn_measured_fraction_theta_max 0.786
_diffrn_measurement_details
;
List of Runs (angles in degrees, time in seconds):

  # Type    Start    End  Width  t~exp~   \w     \q     \k     \f   Frames
#--------------------------------------------------------------------------
  1  \w    -74.00  15.00   0.50    8.00    --   -7.00 -62.00-119.00  178
  2  \w    -30.00  67.00   0.50    8.00    --   -7.00  62.00  18.00  194
  3  \w     -2.00  51.00   0.50    8.00    --   12.47 -99.00 120.00  106
  4  \w      1.00  28.00   0.50    8.00    --   12.47 -99.00 150.00   54
;
_diffrn_measurement_device 'four-circle diffractometer'
_diffrn_measurement_device_type 'Rigaku XtaLAB Synergy-R'
_diffrn_measurement_method '\w scans'
_diffrn_orient_matrix_type 'CrysAlisPro convention (1999,Acta A55,543-557)'
_diffrn_orient_matrix_UB_11 -0.0280753000
_diffrn_orient_matrix_UB_12 -0.0224475000
_diffrn_orient_matrix_UB_13 -0.0180955000
_diffrn_orient_matrix_UB_21 -0.0360932000
_diffrn_orient_matrix_UB_22 0.0269605000
_diffrn_orient_matrix_UB_23 0.0046883000
_diffrn_orient_matrix_UB_31 0.0103254000
_diffrn_orient_matrix_UB_32 0.0331985000
_diffrn_orient_matrix_UB_33 -0.0161094000
_diffrn_radiation_monochromator 'multi-layer mirror optics'
_diffrn_radiation_probe x-ray
_diffrn_radiation_type 'Mo K\a'
_diffrn_radiation_wavelength 0.71073
_diffrn_reflns_av_R_equivalents 0.0470
_diffrn_reflns_av_unetI/netI 0.0669
_diffrn_reflns_Laue_measured_fraction_full 1.000
_diffrn_reflns_Laue_measured_fraction_max 0.786
_diffrn_reflns_limit_h_max 12
_diffrn_reflns_limit_h_min -19
_diffrn_reflns_limit_k_max 19
_diffrn_reflns_limit_k_min -13
_diffrn_reflns_limit_l_max 36
_diffrn_reflns_limit_l_min -36
_diffrn_reflns_number 46715
_diffrn_reflns_point_group_measured_fraction_full 1.000
_diffrn_reflns_point_group_measured_fraction_max 0.786
_diffrn_reflns_theta_full 25.242
_diffrn_reflns_theta_max 30.567
_diffrn_reflns_theta_min 1.557
_diffrn_source 'rotating anode X-ray generator'
_diffrn_source_type PhotonJet-R
_exptl_absorpt_coefficient_mu 2.614
_exptl_absorpt_correction_T_max 1.00000
_exptl_absorpt_correction_T_min 0.42476
_exptl_absorpt_correction_type multi-scan
_exptl_absorpt_process_details
;
CrysAlisPro 1.171.41.122a (Rigaku Oxford Diffraction, 2021)
Empirical absorption correction using spherical harmonics,
implemented in SCALE3 ABSPACK scaling algorithm.
;
_exptl_crystal_colour colourless
_exptl_crystal_colour_primary colourless
_exptl_crystal_density_diffrn 1.359
_exptl_crystal_description prism
_exptl_crystal_F_000 2736
_exptl_crystal_size_max 0.25
_exptl_crystal_size_mid 0.2
_exptl_crystal_size_min 0.15
_refine_diff_density_max 1.441
_refine_diff_density_min -0.794
_refine_diff_density_rms 0.130
_refine_ls_extinction_method none
_refine_ls_goodness_of_fit_ref 1.163
_refine_ls_hydrogen_treatment constr
_refine_ls_matrix_type full
_refine_ls_number_parameters 673
_refine_ls_number_reflns 15571
_refine_ls_number_restraints 0
_refine_ls_restrained_S_all 1.163
_refine_ls_R_factor_all 0.1169
_refine_ls_R_factor_gt 0.0768
_refine_ls_shift/su_max 0.000
_refine_ls_shift/su_mean 0.000
_refine_ls_structure_factor_coef Fsqd
_refine_ls_weighting_details 'w=1/[\s^2^(Fo^2^)+(0.0309P)^2^+55.5646P] where P=(Fo^2^+2Fc^2^)/3'
_refine_ls_weighting_scheme calc
_refine_ls_wR_factor_gt 0.1723
_refine_ls_wR_factor_ref 0.1841
_reflns_Friedel_coverage 0.000
_reflns_number_gt 10699
_reflns_number_total 15571
_reflns_threshold_expression 'I > 2\s(I)'
_cod_data_source_file d3sc00838j5.cif
_cod_data_source_block OO_123K
_cod_depositor_comments 'Adding full bibliography for 1568914--1568920.cif.'
_cod_database_code 1568914
_shelx_shelxl_version_number 2018/3
_chemical_oxdiff_formula C28H44Br2O4Si2
_chemical_oxdiff_usercomment mk404-3-150d
_shelx_space_group_comment
;
The symmetry employed for this shelxl refinement is uniquely defined
by the following loop, which should always be used as a source of
symmetry information in preference to the above space-group names.
They are only intended as comments.
;
_reflns_odcompleteness_completeness 99.90
_reflns_odcompleteness_iscentric 1
_reflns_odcompleteness_theta 26.32
_olex2_refinement_description
;
1. Fixed Uiso
 At 1.2 times of:
  All C(H) groups
 At 1.5 times of:
  All C(H,H,H) groups
2.a Ternary CH refined with riding coordinates:
 C11(H11), C12(H12), C13(H13), C20(H20), C21(H21), C22(H22), C39(H39),
 C40(H40), C41(H41), C48(H48), C49(H49), C50(H50)
2.b Aromatic/amide H refined with riding coordinates:
 C4(H4), C9(H9), C32(H32), C37(H37)
2.c Idealised Me refined as rotating group:
 C14(H14A,H14B,H14C), C15(H15A,H15B,H15C), C16(H16A,H16B,H16C), C17(H17A,H17B,
 H17C), C18(H18A,H18B,H18C), C19(H19A,H19B,H19C), C23(H23A,H23B,H23C), C24(H24A,
 H24B,H24C), C25(H25A,H25B,H25C), C26(H26A,H26B,H26C), C27(H27A,H27B,H27C),
 C28(H28A,H28B,H28C), C42(H42A,H42B,H42C), C43(H43A,H43B,H43C), C44(H44A,H44B,
 H44C), C45(H45A,H45B,H45C), C46(H46A,H46B,H46C), C47(H47A,H47B,H47C), C51(H51A,
 H51B,H51C), C52(H52A,H52B,H52C), C53(H53A,H53B,H53C), C54(H54A,H54B,H54C),
 C55(H55A,H55B,H55C), C56(H56A,H56B,H56C)
;
_olex2_submission_special_instructions 'No special instructions were received'
_oxdiff_exptl_absorpt_empirical_details
;
Empirical correction (ABSPACK) includes:
- Absorption correction using spherical harmonics
- Frame scaling
;
_oxdiff_exptl_absorpt_empirical_full_max 1.637
_oxdiff_exptl_absorpt_empirical_full_min 0.624

loop_
_space_group_symop_operation_xyz
'x, y, z'
'-x, y+1/2, -z+1/2'
'-x, -y, -z'
'x, -y-1/2, z-1/2'

loop_
_atom_site_label
_atom_site_type_symbol
_atom_site_fract_x
_atom_site_fract_y
_atom_site_fract_z
_atom_site_U_iso_or_equiv
_atom_site_adp_type
_atom_site_occupancy
_atom_site_site_symmetry_order
_atom_site_calc_flag
_atom_site_refinement_flags_posn
_atom_site_refinement_flags_adp
_atom_site_refinement_flags_occupancy
_atom_site_disorder_assembly
_atom_site_disorder_group
Br1 Br 0.17393(5) 0.32831(5) 0.23662(2) 0.03354(18) Uani 1 1 d . . . . .
Br2 Br -0.11334(5) 0.51641(4) 0.20147(2) 0.03113(17) Uani 1 1 d . . . . .
Br3 Br 0.68400(5) 0.37204(5) 0.25036(3) 0.03637(19) Uani 1 1 d . . . . .
Br4 Br 0.39536(5) 0.52268(4) 0.20147(2) 0.03087(17) Uani 1 1 d . . . . .
Si1 Si 0.30142(11) 0.13713(11) 0.41218(6) 0.0192(3) Uani 1 1 d . . . . .
Si2 Si 0.15365(12) 0.60569(12) 0.36285(7) 0.0266(4) Uani 1 1 d . . . . .
Si3 Si 0.80144(11) 0.13919(11) 0.41249(6) 0.0191(3) Uani 1 1 d . . . . .
Si4 Si 0.63868(12) 0.60543(11) 0.37318(6) 0.0241(4) Uani 1 1 d . . . . .
O1 O -0.0211(3) 0.2584(4) 0.34464(18) 0.0379(12) Uani 1 1 d . . . . .
O2 O 0.1521(3) 0.2160(3) 0.36108(14) 0.0183(8) Uani 1 1 d . . . . .
O3 O -0.0689(3) 0.3044(3) 0.24462(17) 0.0336(11) Uani 1 1 d . . . . .
O4 O 0.0577(3) 0.4617(3) 0.31765(15) 0.0219(9) Uani 1 1 d . . . . .
O5 O 0.4752(3) 0.2408(3) 0.33765(17) 0.0332(11) Uani 1 1 d . . . . .
O6 O 0.6503(3) 0.2161(3) 0.36106(14) 0.0175(8) Uani 1 1 d . . . . .
O7 O 0.4337(3) 0.3099(3) 0.24285(16) 0.0338(11) Uani 1 1 d . . . . .
O8 O 0.5489(3) 0.4631(3) 0.32304(14) 0.0204(9) Uani 1 1 d . . . . .
C1 C 0.0262(4) 0.2823(4) 0.3169(2) 0.0238(13) Uani 1 1 d . . . . .
C2 C 0.1189(4) 0.2601(4) 0.3211(2) 0.0202(12) Uani 1 1 d . . . . .
C3 C 0.1841(4) 0.2723(4) 0.2950(2) 0.0207(12) Uani 1 1 d . . . . .
C4 C 0.2620(4) 0.2341(4) 0.3196(2) 0.0233(13) Uani 1 1 d . . . . .
H4 H 0.318436 0.232251 0.309798 0.028 Uiso 1 1 calc R U . . .
C5 C 0.2409(4) 0.2004(4) 0.3601(2) 0.0194(12) Uani 1 1 d . . . . .
C6 C -0.0186(4) 0.3401(4) 0.2758(2) 0.0199(12) Uani 1 1 d . . . . .
C7 C -0.0015(4) 0.4371(4) 0.2799(2) 0.0206(13) Uani 1 1 d . . . . .
C8 C -0.0300(4) 0.5130(4) 0.2552(2) 0.0198(12) Uani 1 1 d . . . . .
C9 C 0.0151(4) 0.5876(4) 0.2782(2) 0.0265(14) Uani 1 1 d . . . . .
H9 H 0.009330 0.649542 0.268850 0.032 Uiso 1 1 calc R U . . .
C10 C 0.0683(4) 0.5550(4) 0.3160(2) 0.0229(13) Uani 1 1 d . . . . .
C11 C 0.2228(4) 0.1233(4) 0.4560(2) 0.0251(13) Uani 1 1 d . . . . .
H11 H 0.257311 0.093706 0.483986 0.030 Uiso 1 1 calc R U . . .
C12 C 0.3300(4) 0.0221(4) 0.3898(2) 0.0258(14) Uani 1 1 d . . . . .
H12 H 0.272939 -0.008334 0.377236 0.031 Uiso 1 1 calc R U . . .
C13 C 0.4033(4) 0.2033(4) 0.4380(2) 0.0242(13) Uani 1 1 d . . . . .
H13 H 0.452025 0.184265 0.420705 0.029 Uiso 1 1 calc R U . . .
C14 C 0.1883(4) 0.2145(5) 0.4727(2) 0.0326(16) Uani 1 1 d . . . . .
H14A H 0.238392 0.255063 0.482817 0.049 Uiso 1 1 calc R U . . .
H14B H 0.155940 0.203246 0.498736 0.049 Uiso 1 1 calc R U . . .
H14C H 0.148823 0.243039 0.447053 0.049 Uiso 1 1 calc R U . . .
C15 C 0.1448(4) 0.0599(5) 0.4393(3) 0.0318(16) Uani 1 1 d . . . . .
H15A H 0.109526 0.085631 0.411374 0.048 Uiso 1 1 calc R U . . .
H15B H 0.107829 0.053684 0.463868 0.048 Uiso 1 1 calc R U . . .
H15C H 0.167149 -0.000078 0.431964 0.048 Uiso 1 1 calc R U . . .
C16 C 0.3776(5) -0.0399(4) 0.4280(3) 0.0343(17) Uani 1 1 d . . . . .
H16A H 0.436600 -0.015512 0.439112 0.051 Uiso 1 1 calc R U . . .
H16B H 0.382974 -0.101273 0.415500 0.051 Uiso 1 1 calc R U . . .
H16C H 0.343505 -0.042665 0.453991 0.051 Uiso 1 1 calc R U . . .
C17 C 0.3845(5) 0.0277(5) 0.3495(3) 0.0359(17) Uani 1 1 d . . . . .
H17A H 0.350255 0.059638 0.323174 0.054 Uiso 1 1 calc R U . . .
H17B H 0.398423 -0.033930 0.339952 0.054 Uiso 1 1 calc R U . . .
H17C H 0.439472 0.060960 0.359830 0.054 Uiso 1 1 calc R U . . .
C18 C 0.4330(5) 0.1785(5) 0.4892(2) 0.0347(16) Uani 1 1 d . . . . .
H18A H 0.385784 0.193214 0.507297 0.052 Uiso 1 1 calc R U . . .
H18B H 0.486279 0.213106 0.501310 0.052 Uiso 1 1 calc R U . . .
H18C H 0.445982 0.113143 0.491750 0.052 Uiso 1 1 calc R U . . .
C19 C 0.3938(5) 0.3075(5) 0.4322(3) 0.0377(17) Uani 1 1 d . . . . .
H19A H 0.377518 0.322308 0.399160 0.057 Uiso 1 1 calc R U . . .
H19B H 0.450060 0.336873 0.444306 0.057 Uiso 1 1 calc R U . . .
H19C H 0.347659 0.329419 0.449486 0.057 Uiso 1 1 calc R U . . .
C20 C 0.1550(6) 0.5330(8) 0.4157(3) 0.069(3) Uani 1 1 d . . . . .
H20 H 0.172186 0.472682 0.403821 0.083 Uiso 1 1 calc R U . . .
C21 C 0.2632(4) 0.5961(5) 0.3411(3) 0.0322(16) Uani 1 1 d . . . . .
H21 H 0.308169 0.628264 0.363902 0.039 Uiso 1 1 calc R U . . .
C22 C 0.1216(5) 0.7305(5) 0.3651(3) 0.046(2) Uani 1 1 d . . . . .
H22 H 0.117145 0.752033 0.332232 0.055 Uiso 1 1 calc R U . . .
C23 C 0.0783(9) 0.5103(13) 0.4327(4) 0.138(8) Uani 1 1 d . . . . .
H23A H 0.060433 0.561143 0.451071 0.207 Uiso 1 1 calc R U . . .
H23B H 0.088610 0.456126 0.452412 0.207 Uiso 1 1 calc R U . . .
H23C H 0.031333 0.497731 0.406629 0.207 Uiso 1 1 calc R U . . .
C24 C 0.2340(7) 0.5525(8) 0.4530(3) 0.074(3) Uani 1 1 d . . . . .
H24A H 0.288713 0.547293 0.439522 0.111 Uiso 1 1 calc R U . . .
H24B H 0.235017 0.508586 0.478480 0.111 Uiso 1 1 calc R U . . .
H24C H 0.229037 0.614341 0.465104 0.111 Uiso 1 1 calc R U . . .
C25 C 0.2943(6) 0.4973(5) 0.3379(3) 0.053(2) Uani 1 1 d . . . . .
H25A H 0.295462 0.467382 0.368107 0.079 Uiso 1 1 calc R U . . .
H25B H 0.353713 0.496558 0.329198 0.079 Uiso 1 1 calc R U . . .
H25C H 0.253439 0.464695 0.314267 0.079 Uiso 1 1 calc R U . . .
C26 C 0.2616(6) 0.6424(6) 0.2944(3) 0.059(3) Uani 1 1 d . . . . .
H26A H 0.227240 0.605432 0.270012 0.088 Uiso 1 1 calc R U . . .
H26B H 0.322137 0.649160 0.287737 0.088 Uiso 1 1 calc R U . . .
H26C H 0.234223 0.702618 0.295200 0.088 Uiso 1 1 calc R U . . .
C27 C 0.1934(6) 0.7880(6) 0.3917(4) 0.060(3) Uani 1 1 d . . . . .
H27A H 0.205906 0.766535 0.423986 0.089 Uiso 1 1 calc R U . . .
H27B H 0.174125 0.851625 0.391310 0.089 Uiso 1 1 calc R U . . .
H27C H 0.247061 0.783181 0.377234 0.089 Uiso 1 1 calc R U . . .
C28 C 0.0310(6) 0.7473(7) 0.3780(4) 0.064(3) Uani 1 1 d . . . . .
H28A H -0.012454 0.709184 0.358626 0.096 Uiso 1 1 calc R U . . .
H28B H 0.015331 0.811618 0.372812 0.096 Uiso 1 1 calc R U . . .
H28C H 0.031395 0.732192 0.410840 0.096 Uiso 1 1 calc R U . . .
C29 C 0.5243(4) 0.2805(4) 0.3153(2) 0.0218(13) Uani 1 1 d . . . . .
C30 C 0.6178(4) 0.2684(4) 0.3236(2) 0.0184(12) Uani 1 1 d . . . . .
C31 C 0.6882(4) 0.2968(4) 0.3031(2) 0.0231(13) Uani 1 1 d . . . . .
C32 C 0.7662(4) 0.2604(4) 0.3280(2) 0.0281(15) Uani 1 1 d . . . . .
H32 H 0.824697 0.268550 0.321494 0.034 Uiso 1 1 calc R U . . .
C33 C 0.7404(4) 0.2104(4) 0.3637(2) 0.0210(13) Uani 1 1 d . . . . .
C34 C 0.4799(4) 0.3437(4) 0.2758(2) 0.0203(13) Uani 1 1 d . . . . .
C35 C 0.4952(4) 0.4395(4) 0.2832(2) 0.0204(12) Uani 1 1 d . . . . .
C36 C 0.4706(4) 0.5166(4) 0.2580(2) 0.0204(12) Uani 1 1 d . . . . .
C37 C 0.5132(4) 0.5904(4) 0.2829(2) 0.0247(14) Uani 1 1 d . . . . .
H37 H 0.509688 0.652429 0.273600 0.030 Uiso 1 1 calc R U . . .
C38 C 0.5603(4) 0.5567(4) 0.3228(2) 0.0220(13) Uani 1 1 d . . . . .
C39 C 0.7218(4) 0.1163(4) 0.4547(2) 0.0228(13) Uani 1 1 d . . . . .
H39 H 0.756155 0.084585 0.482060 0.027 Uiso 1 1 calc R U . . .
C40 C 0.8315(4) 0.0287(4) 0.3853(2) 0.0261(14) Uani 1 1 d . . . . .
H40 H 0.774759 -0.000841 0.371340 0.031 Uiso 1 1 calc R U . . .
C41 C 0.9035(4) 0.2026(4) 0.4409(2) 0.0241(13) Uani 1 1 d . . . . .
H41 H 0.951915 0.187630 0.422594 0.029 Uiso 1 1 calc R U . . .
C42 C 0.6857(4) 0.2048(5) 0.4733(2) 0.0301(15) Uani 1 1 d . . . . .
H42A H 0.735103 0.245025 0.485176 0.045 Uiso 1 1 calc R U . . .
H42B H 0.652097 0.190198 0.498535 0.045 Uiso 1 1 calc R U . . .
H42C H 0.646946 0.235515 0.448130 0.045 Uiso 1 1 calc R U . . .
C43 C 0.6452(4) 0.0536(5) 0.4361(2) 0.0306(15) Uani 1 1 d . . . . .
H43A H 0.611300 0.080624 0.408128 0.046 Uiso 1 1 calc R U . . .
H43B H 0.606766 0.045649 0.459857 0.046 Uiso 1 1 calc R U . . .
H43C H 0.668433 -0.005700 0.428306 0.046 Uiso 1 1 calc R U . . .
C44 C 0.8789(5) -0.0383(4) 0.4211(3) 0.0342(17) Uani 1 1 d . . . . .
H44A H 0.937395 -0.014169 0.433620 0.051 Uiso 1 1 calc R U . . .
H44B H 0.885618 -0.097072 0.406049 0.051 Uiso 1 1 calc R U . . .
H44C H 0.844096 -0.046376 0.446437 0.051 Uiso 1 1 calc R U . . .
C45 C 0.8860(5) 0.0419(5) 0.3459(3) 0.0350(17) Uani 1 1 d . . . . .
H45A H 0.853545 0.081159 0.321884 0.053 Uiso 1 1 calc R U . . .
H45B H 0.896659 -0.017394 0.332255 0.053 Uiso 1 1 calc R U . . .
H45C H 0.942607 0.070324 0.358151 0.053 Uiso 1 1 calc R U . . .
C46 C 0.9336(5) 0.1687(5) 0.4907(2) 0.0356(16) Uani 1 1 d . . . . .
H46A H 0.887306 0.180879 0.509766 0.053 Uiso 1 1 calc R U . . .
H46B H 0.987958 0.200411 0.503969 0.053 Uiso 1 1 calc R U . . .
H46C H 0.944922 0.103015 0.490162 0.053 Uiso 1 1 calc R U . . .
C47 C 0.8941(5) 0.3070(5) 0.4403(3) 0.0395(18) Uani 1 1 d . . . . .
H47A H 0.876514 0.327801 0.408177 0.059 Uiso 1 1 calc R U . . .
H47B H 0.950903 0.334662 0.453069 0.059 Uiso 1 1 calc R U . . .
H47C H 0.849109 0.324970 0.459160 0.059 Uiso 1 1 calc R U . . .
C48 C 0.6014(5) 0.5642(5) 0.4284(2) 0.0358(17) Uani 1 1 d . . . . .
H48 H 0.637476 0.597105 0.454827 0.043 Uiso 1 1 calc R U . . .
C49 C 0.7491(5) 0.5545(5) 0.3679(3) 0.0417(19) Uani 1 1 d . . . . .
H49 H 0.738932 0.487463 0.364100 0.050 Uiso 1 1 calc R U . . .
C50 C 0.6337(5) 0.7312(4) 0.3625(2) 0.0325(16) Uani 1 1 d . . . . .
H50 H 0.641484 0.739552 0.329189 0.039 Uiso 1 1 calc R U . . .
C51 C 0.5031(6) 0.5837(7) 0.4313(3) 0.055(2) Uani 1 1 d . . . . .
H51A H 0.491958 0.649283 0.428236 0.083 Uiso 1 1 calc R U . . .
H51B H 0.489301 0.562711 0.461432 0.083 Uiso 1 1 calc R U . . .
H51C H 0.465670 0.551398 0.406199 0.083 Uiso 1 1 calc R U . . .
C52 C 0.6182(6) 0.4614(5) 0.4363(3) 0.047(2) Uani 1 1 d . . . . .
H52A H 0.579431 0.426766 0.412671 0.071 Uiso 1 1 calc R U . . .
H52B H 0.605781 0.444549 0.467319 0.071 Uiso 1 1 calc R U . . .
H52C H 0.680047 0.447551 0.434031 0.071 Uiso 1 1 calc R U . . .
C53 C 0.8198(6) 0.5659(6) 0.4117(4) 0.061(3) Uani 1 1 d . . . . .
H53A H 0.833169 0.630688 0.416776 0.092 Uiso 1 1 calc R U . . .
H53B H 0.873727 0.533337 0.407096 0.092 Uiso 1 1 calc R U . . .
H53C H 0.797140 0.540857 0.438810 0.092 Uiso 1 1 calc R U . . .
C54 C 0.7847(7) 0.5856(7) 0.3243(4) 0.065(3) Uani 1 1 d . . . . .
H54A H 0.738471 0.579148 0.297200 0.097 Uiso 1 1 calc R U . . .
H54B H 0.835750 0.548074 0.319803 0.097 Uiso 1 1 calc R U . . .
H54C H 0.802832 0.649522 0.327701 0.097 Uiso 1 1 calc R U . . .
C55 C 0.7101(6) 0.7842(5) 0.3914(3) 0.049(2) Uani 1 1 d . . . . .
H55A H 0.708812 0.774049 0.424623 0.074 Uiso 1 1 calc R U . . .
H55B H 0.703354 0.849412 0.384526 0.074 Uiso 1 1 calc R U . . .
H55C H 0.766654 0.762939 0.383456 0.074 Uiso 1 1 calc R U . . .
C56 C 0.5456(6) 0.7771(5) 0.3675(3) 0.047(2) Uani 1 1 d . . . . .
H56A H 0.496981 0.743293 0.349384 0.070 Uiso 1 1 calc R U . . .
H56B H 0.545794 0.839805 0.356091 0.070 Uiso 1 1 calc R U . . .
H56C H 0.537866 0.777372 0.400396 0.070 Uiso 1 1 calc R U . . .

loop_
_atom_site_aniso_label
_atom_site_aniso_U_11
_atom_site_aniso_U_22
_atom_site_aniso_U_33
_atom_site_aniso_U_23
_atom_site_aniso_U_13
_atom_site_aniso_U_12
Br1 0.0325(4) 0.0378(4) 0.0321(4) 0.0137(3) 0.0106(3) 0.0083(3)
Br2 0.0318(4) 0.0240(3) 0.0341(4) 0.0063(3) -0.0063(3) 0.0002(3)
Br3 0.0343(4) 0.0371(4) 0.0421(4) 0.0205(3) 0.0202(3) 0.0128(3)
Br4 0.0362(4) 0.0250(3) 0.0285(4) 0.0035(3) -0.0046(3) 0.0049(3)
Si1 0.0138(8) 0.0184(8) 0.0251(9) 0.0026(6) 0.0024(7) 0.0004(6)
Si2 0.0245(10) 0.0211(9) 0.0336(10) -0.0041(7) 0.0027(8) -0.0049(7)
Si3 0.0140(8) 0.0170(8) 0.0265(9) 0.0025(6) 0.0035(7) 0.0011(6)
Si4 0.0244(9) 0.0184(8) 0.0289(10) 0.0005(7) 0.0024(7) -0.0045(7)
O1 0.021(3) 0.047(3) 0.049(3) 0.020(2) 0.013(2) 0.004(2)
O2 0.011(2) 0.017(2) 0.027(2) 0.0031(16) 0.0023(17) 0.0011(15)
O3 0.035(3) 0.018(2) 0.043(3) -0.0003(19) -0.007(2) -0.0008(19)
O4 0.021(2) 0.014(2) 0.030(2) -0.0006(16) 0.0008(18) 0.0017(16)
O5 0.016(2) 0.036(3) 0.049(3) 0.016(2) 0.010(2) -0.0004(19)
O6 0.014(2) 0.0143(19) 0.025(2) 0.0017(16) 0.0042(17) 0.0027(15)
O7 0.041(3) 0.021(2) 0.034(3) -0.0036(19) -0.012(2) 0.000(2)
O8 0.021(2) 0.012(2) 0.028(2) -0.0003(16) 0.0042(18) -0.0015(16)
C1 0.019(3) 0.017(3) 0.035(4) 0.004(2) 0.004(3) 0.002(2)
C2 0.023(3) 0.011(3) 0.025(3) 0.000(2) 0.002(3) 0.003(2)
C3 0.020(3) 0.019(3) 0.023(3) 0.005(2) 0.004(2) 0.003(2)
C4 0.014(3) 0.027(3) 0.031(3) 0.002(3) 0.006(3) 0.003(2)
C5 0.006(3) 0.017(3) 0.035(4) 0.000(2) 0.001(2) -0.001(2)
C6 0.014(3) 0.013(3) 0.033(3) -0.003(2) 0.002(3) 0.005(2)
C7 0.020(3) 0.017(3) 0.025(3) -0.001(2) 0.003(3) 0.003(2)
C8 0.013(3) 0.019(3) 0.026(3) 0.001(2) 0.000(2) 0.001(2)
C9 0.028(4) 0.017(3) 0.033(4) 0.001(3) 0.002(3) -0.004(3)
C10 0.017(3) 0.011(3) 0.042(4) -0.002(2) 0.008(3) -0.004(2)
C11 0.017(3) 0.031(3) 0.028(3) 0.007(3) 0.004(3) -0.001(3)
C12 0.019(3) 0.021(3) 0.037(4) 0.004(3) 0.003(3) -0.002(2)
C13 0.015(3) 0.024(3) 0.034(4) -0.001(3) 0.007(3) -0.003(2)
C14 0.021(4) 0.043(4) 0.037(4) -0.005(3) 0.013(3) -0.001(3)
C15 0.017(3) 0.034(4) 0.045(4) 0.010(3) 0.009(3) -0.006(3)
C16 0.034(4) 0.020(3) 0.048(4) 0.007(3) 0.004(3) 0.010(3)
C17 0.039(4) 0.030(4) 0.041(4) -0.001(3) 0.013(3) 0.002(3)
C18 0.023(4) 0.050(4) 0.029(4) -0.003(3) -0.003(3) -0.006(3)
C19 0.036(4) 0.031(4) 0.047(5) -0.003(3) 0.008(3) -0.012(3)
C20 0.052(6) 0.109(9) 0.042(5) 0.027(5) -0.008(4) -0.045(6)
C21 0.023(4) 0.025(3) 0.048(4) -0.006(3) 0.005(3) 0.003(3)
C22 0.034(4) 0.031(4) 0.072(6) -0.019(4) 0.006(4) -0.002(3)
C23 0.096(11) 0.24(2) 0.067(8) 0.056(10) -0.006(7) -0.088(12)
C24 0.074(7) 0.104(9) 0.038(5) 0.016(5) -0.009(5) -0.038(6)
C25 0.052(6) 0.036(5) 0.071(6) -0.005(4) 0.011(5) 0.017(4)
C26 0.056(6) 0.056(6) 0.071(6) 0.015(5) 0.032(5) 0.005(4)
C27 0.056(6) 0.034(5) 0.088(7) -0.024(4) 0.008(5) -0.008(4)
C28 0.050(6) 0.066(6) 0.077(7) -0.035(5) 0.008(5) 0.013(5)
C29 0.020(3) 0.017(3) 0.029(3) -0.001(2) 0.005(3) 0.001(2)
C30 0.027(3) 0.008(3) 0.021(3) 0.002(2) 0.005(2) -0.004(2)
C31 0.027(3) 0.016(3) 0.028(3) 0.006(2) 0.010(3) 0.004(2)
C32 0.019(3) 0.028(3) 0.040(4) 0.008(3) 0.012(3) 0.003(3)
C33 0.011(3) 0.020(3) 0.033(4) 0.005(2) 0.005(2) 0.001(2)
C34 0.014(3) 0.020(3) 0.028(3) 0.004(2) 0.006(2) 0.007(2)
C35 0.017(3) 0.022(3) 0.022(3) -0.002(2) 0.001(2) 0.004(2)
C36 0.021(3) 0.019(3) 0.021(3) 0.001(2) 0.000(2) 0.002(2)
C37 0.028(4) 0.015(3) 0.032(4) 0.001(2) 0.007(3) 0.001(2)
C38 0.020(3) 0.013(3) 0.033(4) 0.001(2) 0.006(3) -0.002(2)
C39 0.015(3) 0.024(3) 0.030(3) 0.006(2) 0.004(3) -0.002(2)
C40 0.020(3) 0.023(3) 0.034(4) -0.002(3) 0.000(3) 0.003(3)
C41 0.015(3) 0.028(3) 0.030(4) -0.004(3) 0.007(3) -0.008(2)
C42 0.021(4) 0.035(4) 0.038(4) -0.003(3) 0.014(3) -0.002(3)
C43 0.020(3) 0.031(4) 0.042(4) 0.005(3) 0.006(3) -0.006(3)
C44 0.028(4) 0.018(3) 0.054(5) 0.005(3) -0.001(3) 0.008(3)
C45 0.039(4) 0.027(4) 0.042(4) -0.003(3) 0.016(3) 0.004(3)
C46 0.024(4) 0.051(4) 0.031(4) -0.005(3) 0.001(3) -0.010(3)
C47 0.036(4) 0.030(4) 0.054(5) -0.007(3) 0.012(4) -0.012(3)
C48 0.034(4) 0.043(4) 0.029(4) 0.001(3) -0.001(3) -0.013(3)
C49 0.025(4) 0.031(4) 0.070(6) -0.001(4) 0.010(4) -0.003(3)
C50 0.049(5) 0.019(3) 0.029(4) -0.002(3) 0.004(3) 0.001(3)
C51 0.045(5) 0.070(6) 0.056(6) -0.001(5) 0.026(4) -0.014(4)
C52 0.053(5) 0.040(5) 0.045(5) 0.014(4) -0.002(4) -0.018(4)
C53 0.028(5) 0.053(6) 0.098(8) 0.008(5) -0.007(5) 0.000(4)
C54 0.054(6) 0.067(6) 0.081(7) -0.015(5) 0.035(5) -0.018(5)
C55 0.061(6) 0.028(4) 0.056(5) -0.010(4) -0.003(4) -0.008(4)
C56 0.065(6) 0.027(4) 0.049(5) -0.005(3) 0.008(4) 0.013(4)

loop_
_atom_type_symbol
_atom_type_description
_atom_type_scat_dispersion_real
_atom_type_scat_dispersion_imag
_atom_type_scat_source
C C 0.0033 0.0016 'International Tables Vol C Tables 4.2.6.8 and 6.1.1.4'
H H 0.0000 0.0000 'International Tables Vol C Tables 4.2.6.8 and 6.1.1.4'
Br Br -0.2901 2.4595 'International Tables Vol C Tables 4.2.6.8 and 6.1.1.4'
O O 0.0106 0.0060 'International Tables Vol C Tables 4.2.6.8 and 6.1.1.4'
Si Si 0.0817 0.0704 'International Tables Vol C Tables 4.2.6.8 and 6.1.1.4'

loop_
_geom_angle_atom_site_label_1
_geom_angle_atom_site_label_2
_geom_angle_atom_site_label_3
_geom_angle
_geom_angle_site_symmetry_1
_geom_angle_site_symmetry_3
_geom_angle_publ_flag
C5 Si1 C13 109.8(3) . . ?
C11 Si1 C5 107.9(3) . . ?
C11 Si1 C13 110.9(3) . . ?
C12 Si1 C5 105.9(3) . . ?
C12 Si1 C11 109.9(3) . . ?
C12 Si1 C13 112.1(3) . . ?
C10 Si2 C22 104.5(3) . . ?
C20 Si2 C10 106.7(3) . . ?
C20 Si2 C21 109.5(4) . . ?
C20 Si2 C22 119.5(5) . . ?
C21 Si2 C10 106.4(3) . . ?
C21 Si2 C22 109.4(3) . . ?
C33 Si3 C40 106.5(3) . . ?
C33 Si3 C41 109.6(3) . . ?
C39 Si3 C33 107.0(3) . . ?
C39 Si3 C40 109.9(3) . . ?
C39 Si3 C41 112.0(3) . . ?
C40 Si3 C41 111.5(3) . . ?
C48 Si4 C38 107.5(3) . . ?
C49 Si4 C38 105.1(3) . . ?
C49 Si4 C48 109.6(4) . . ?
C50 Si4 C38 103.9(3) . . ?
C50 Si4 C48 116.7(3) . . ?
C50 Si4 C49 113.2(3) . . ?
C2 O2 C5 107.7(5) . . ?
C7 O4 C10 107.6(5) . . ?
C30 O6 C33 108.8(4) . . ?
C35 O8 C38 107.9(5) . . ?
O1 C1 C2 123.7(6) . . ?
O1 C1 C6 115.7(5) . . ?
C2 C1 C6 120.6(5) . . ?
O2 C2 C1 114.6(5) . . ?
C3 C2 O2 109.3(5) . . ?
C3 C2 C1 136.1(6) . . ?
C2 C3 Br1 126.8(5) . . ?
C2 C3 C4 107.5(5) . . ?
C4 C3 Br1 125.7(5) . . ?
C3 C4 H4 126.5 . . ?
C5 C4 C3 107.0(5) . . ?
C5 C4 H4 126.5 . . ?
O2 C5 Si1 115.4(4) . . ?
C4 C5 Si1 136.0(5) . . ?
C4 C5 O2 108.6(5) . . ?
O3 C6 C1 119.9(5) . . ?
O3 C6 C7 124.7(6) . . ?
C7 C6 C1 115.2(5) . . ?
O4 C7 C6 114.5(5) . . ?
C8 C7 O4 109.2(5) . . ?
C8 C7 C6 136.3(6) . . ?
C7 C8 Br2 126.0(5) . . ?
C7 C8 C9 107.0(5) . . ?
C9 C8 Br2 127.0(5) . . ?
C8 C9 H9 126.2 . . ?
C10 C9 C8 107.6(5) . . ?
C10 C9 H9 126.2 . . ?
O4 C10 Si2 116.0(4) . . ?
C9 C10 Si2 135.3(5) . . ?
C9 C10 O4 108.6(5) . . ?
Si1 C11 H11 106.5 . . ?
C14 C11 Si1 113.6(4) . . ?
C14 C11 H11 106.5 . . ?
C15 C11 Si1 113.4(5) . . ?
C15 C11 H11 106.5 . . ?
C15 C11 C14 109.8(5) . . ?
Si1 C12 H12 106.9 . . ?
C16 C12 Si1 113.0(5) . . ?
C16 C12 H12 106.9 . . ?
C16 C12 C17 109.4(6) . . ?
C17 C12 Si1 113.3(4) . . ?
C17 C12 H12 106.9 . . ?
Si1 C13 H13 106.7 . . ?
C18 C13 Si1 111.6(4) . . ?
C18 C13 H13 106.7 . . ?
C18 C13 C19 110.6(6) . . ?
C19 C13 Si1 114.0(5) . . ?
C19 C13 H13 106.7 . . ?
C11 C14 H14A 109.5 . . ?
C11 C14 H14B 109.5 . . ?
C11 C14 H14C 109.5 . . ?
H14A C14 H14B 109.5 . . ?
H14A C14 H14C 109.5 . . ?
H14B C14 H14C 109.5 . . ?
C11 C15 H15A 109.5 . . ?
C11 C15 H15B 109.5 . . ?
C11 C15 H15C 109.5 . . ?
H15A C15 H15B 109.5 . . ?
H15A C15 H15C 109.5 . . ?
H15B C15 H15C 109.5 . . ?
C12 C16 H16A 109.5 . . ?
C12 C16 H16B 109.5 . . ?
C12 C16 H16C 109.5 . . ?
H16A C16 H16B 109.5 . . ?
H16A C16 H16C 109.5 . . ?
H16B C16 H16C 109.5 . . ?
C12 C17 H17A 109.5 . . ?
C12 C17 H17B 109.5 . . ?
C12 C17 H17C 109.5 . . ?
H17A C17 H17B 109.5 . . ?
H17A C17 H17C 109.5 . . ?
H17B C17 H17C 109.5 . . ?
C13 C18 H18A 109.5 . . ?
C13 C18 H18B 109.5 . . ?
C13 C18 H18C 109.5 . . ?
H18A C18 H18B 109.5 . . ?
H18A C18 H18C 109.5 . . ?
H18B C18 H18C 109.5 . . ?
C13 C19 H19A 109.5 . . ?
C13 C19 H19B 109.5 . . ?
C13 C19 H19C 109.5 . . ?
H19A C19 H19B 109.5 . . ?
H19A C19 H19C 109.5 . . ?
H19B C19 H19C 109.5 . . ?
Si2 C20 H20 101.1 . . ?
C23 C20 Si2 121.7(9) . . ?
C23 C20 H20 101.1 . . ?
C23 C20 C24 114.6(9) . . ?
C24 C20 Si2 112.8(6) . . ?
C24 C20 H20 101.1 . . ?
Si2 C21 H21 107.4 . . ?
C25 C21 Si2 113.0(5) . . ?
C25 C21 H21 107.4 . . ?
C26 C21 Si2 111.8(5) . . ?
C26 C21 H21 107.4 . . ?
C26 C21 C25 109.5(7) . . ?
Si2 C22 H22 104.6 . . ?
C27 C22 Si2 112.7(6) . . ?
C27 C22 H22 104.6 . . ?
C27 C22 C28 114.1(7) . . ?
C28 C22 Si2 114.8(6) . . ?
C28 C22 H22 104.6 . . ?
C20 C23 H23A 109.5 . . ?
C20 C23 H23B 109.5 . . ?
C20 C23 H23C 109.5 . . ?
H23A C23 H23B 109.5 . . ?
H23A C23 H23C 109.5 . . ?
H23B C23 H23C 109.5 . . ?
C20 C24 H24A 109.5 . . ?
C20 C24 H24B 109.5 . . ?
C20 C24 H24C 109.5 . . ?
H24A C24 H24B 109.5 . . ?
H24A C24 H24C 109.5 . . ?
H24B C24 H24C 109.5 . . ?
C21 C25 H25A 109.5 . . ?
C21 C25 H25B 109.5 . . ?
C21 C25 H25C 109.5 . . ?
H25A C25 H25B 109.5 . . ?
H25A C25 H25C 109.5 . . ?
H25B C25 H25C 109.5 . . ?
C21 C26 H26A 109.5 . . ?
C21 C26 H26B 109.5 . . ?
C21 C26 H26C 109.5 . . ?
H26A C26 H26B 109.5 . . ?
H26A C26 H26C 109.5 . . ?
H26B C26 H26C 109.5 . . ?
C22 C27 H27A 109.5 . . ?
C22 C27 H27B 109.5 . . ?
C22 C27 H27C 109.5 . . ?
H27A C27 H27B 109.5 . . ?
H27A C27 H27C 109.5 . . ?
H27B C27 H27C 109.5 . . ?
C22 C28 H28A 109.5 . . ?
C22 C28 H28B 109.5 . . ?
C22 C28 H28C 109.5 . . ?
H28A C28 H28B 109.5 . . ?
H28A C28 H28C 109.5 . . ?
H28B C28 H28C 109.5 . . ?
O5 C29 C30 122.4(6) . . ?
O5 C29 C34 116.5(5) . . ?
C30 C29 C34 121.1(5) . . ?
O6 C30 C29 116.1(5) . . ?
O6 C30 C31 107.6(5) . . ?
C31 C30 C29 136.3(6) . . ?
C30 C31 Br3 126.8(5) . . ?
C30 C31 C32 108.8(5) . . ?
C32 C31 Br3 124.4(5) . . ?
C31 C32 H32 127.0 . . ?
C33 C32 C31 105.9(6) . . ?
C33 C32 H32 127.0 . . ?
O6 C33 Si3 117.0(4) . . ?
O6 C33 C32 109.0(5) . . ?
C32 C33 Si3 134.1(5) . . ?
O7 C34 C29 118.7(5) . . ?
O7 C34 C35 125.6(6) . . ?
C35 C34 C29 115.7(5) . . ?
O8 C35 C34 116.0(5) . . ?
O8 C35 C36 109.1(5) . . ?
C36 C35 C34 134.9(6) . . ?
C35 C36 Br4 126.5(5) . . ?
C35 C36 C37 107.1(5) . . ?
C37 C36 Br4 126.5(5) . . ?
C36 C37 H37 126.2 . . ?
C38 C37 C36 107.6(5) . . ?
C38 C37 H37 126.2 . . ?
O8 C38 Si4 116.0(4) . . ?
C37 C38 Si4 135.6(5) . . ?
C37 C38 O8 108.3(5) . . ?
Si3 C39 H39 106.6 . . ?
C42 C39 Si3 112.2(4) . . ?
C42 C39 H39 106.6 . . ?
C43 C39 Si3 114.5(5) . . ?
C43 C39 H39 106.6 . . ?
C43 C39 C42 109.7(5) . . ?
Si3 C40 H40 106.9 . . ?
C44 C40 Si3 112.7(5) . . ?
C44 C40 H40 106.9 . . ?
C45 C40 Si3 113.5(5) . . ?
C45 C40 H40 106.9 . . ?
C45 C40 C44 109.6(6) . . ?
Si3 C41 H41 106.7 . . ?
C46 C41 Si3 111.2(4) . . ?
C46 C41 H41 106.7 . . ?
C46 C41 C47 110.4(6) . . ?
C47 C41 Si3 114.6(5) . . ?
C47 C41 H41 106.7 . . ?
C39 C42 H42A 109.5 . . ?
C39 C42 H42B 109.5 . . ?
C39 C42 H42C 109.5 . . ?
H42A C42 H42B 109.5 . . ?
H42A C42 H42C 109.5 . . ?
H42B C42 H42C 109.5 . . ?
C39 C43 H43A 109.5 . . ?
C39 C43 H43B 109.5 . . ?
C39 C43 H43C 109.5 . . ?
H43A C43 H43B 109.5 . . ?
H43A C43 H43C 109.5 . . ?
H43B C43 H43C 109.5 . . ?
C40 C44 H44A 109.5 . . ?
C40 C44 H44B 109.5 . . ?
C40 C44 H44C 109.5 . . ?
H44A C44 H44B 109.5 . . ?
H44A C44 H44C 109.5 . . ?
H44B C44 H44C 109.5 . . ?
C40 C45 H45A 109.5 . . ?
C40 C45 H45B 109.5 . . ?
C40 C45 H45C 109.5 . . ?
H45A C45 H45B 109.5 . . ?
H45A C45 H45C 109.5 . . ?
H45B C45 H45C 109.5 . . ?
C41 C46 H46A 109.5 . . ?
C41 C46 H46B 109.5 . . ?
C41 C46 H46C 109.5 . . ?
H46A C46 H46B 109.5 . . ?
H46A C46 H46C 109.5 . . ?
H46B C46 H46C 109.5 . . ?
C41 C47 H47A 109.5 . . ?
C41 C47 H47B 109.5 . . ?
C41 C47 H47C 109.5 . . ?
H47A C47 H47B 109.5 . . ?
H47A C47 H47C 109.5 . . ?
H47B C47 H47C 109.5 . . ?
Si4 C48 H48 107.3 . . ?
C51 C48 Si4 114.2(5) . . ?
C51 C48 H48 107.3 . . ?
C52 C48 Si4 112.1(6) . . ?
C52 C48 H48 107.3 . . ?
C52 C48 C51 108.3(7) . . ?
Si4 C49 H49 105.9 . . ?
C53 C49 Si4 114.5(6) . . ?
C53 C49 H49 105.9 . . ?
C54 C49 Si4 112.9(6) . . ?
C54 C49 H49 105.9 . . ?
C54 C49 C53 111.0(7) . . ?
Si4 C50 H50 105.9 . . ?
C55 C50 Si4 113.5(5) . . ?
C55 C50 H50 105.9 . . ?
C56 C50 Si4 115.6(5) . . ?
C56 C50 H50 105.9 . . ?
C56 C50 C55 109.3(6) . . ?
C48 C51 H51A 109.5 . . ?
C48 C51 H51B 109.5 . . ?
C48 C51 H51C 109.5 . . ?
H51A C51 H51B 109.5 . . ?
H51A C51 H51C 109.5 . . ?
H51B C51 H51C 109.5 . . ?
C48 C52 H52A 109.5 . . ?
C48 C52 H52B 109.5 . . ?
C48 C52 H52C 109.5 . . ?
H52A C52 H52B 109.5 . . ?
H52A C52 H52C 109.5 . . ?
H52B C52 H52C 109.5 . . ?
C49 C53 H53A 109.5 . . ?
C49 C53 H53B 109.5 . . ?
C49 C53 H53C 109.5 . . ?
H53A C53 H53B 109.5 . . ?
H53A C53 H53C 109.5 . . ?
H53B C53 H53C 109.5 . . ?
C49 C54 H54A 109.5 . . ?
C49 C54 H54B 109.5 . . ?
C49 C54 H54C 109.5 . . ?
H54A C54 H54B 109.5 . . ?
H54A C54 H54C 109.5 . . ?
H54B C54 H54C 109.5 . . ?
C50 C55 H55A 109.5 . . ?
C50 C55 H55B 109.5 . . ?
C50 C55 H55C 109.5 . . ?
H55A C55 H55B 109.5 . . ?
H55A C55 H55C 109.5 . . ?
H55B C55 H55C 109.5 . . ?
C50 C56 H56A 109.5 . . ?
C50 C56 H56B 109.5 . . ?
C50 C56 H56C 109.5 . . ?
H56A C56 H56B 109.5 . . ?
H56A C56 H56C 109.5 . . ?
H56B C56 H56C 109.5 . . ?

loop_
_geom_bond_atom_site_label_1
_geom_bond_atom_site_label_2
_geom_bond_distance
_geom_bond_site_symmetry_2
_geom_bond_publ_flag
Br1 C3 1.871(6) . ?
Br2 C8 1.863(6) . ?
Br3 C31 1.883(6) . ?
Br4 C36 1.862(6) . ?
Si1 C5 1.894(6) . ?
Si1 C11 1.889(6) . ?
Si1 C12 1.885(7) . ?
Si1 C13 1.894(6) . ?
Si2 C10 1.891(6) . ?
Si2 C20 1.869(9) . ?
Si2 C21 1.885(7) . ?
Si2 C22 1.901(8) . ?
Si3 C33 1.892(6) . ?
Si3 C39 1.886(6) . ?
Si3 C40 1.892(6) . ?
Si3 C41 1.897(6) . ?
Si4 C38 1.889(6) . ?
Si4 C48 1.882(7) . ?
Si4 C49 1.876(8) . ?
Si4 C50 1.873(7) . ?
O1 C1 1.215(8) . ?
O2 C2 1.360(7) . ?
O2 C5 1.383(7) . ?
O3 C6 1.216(7) . ?
O4 C7 1.363(7) . ?
O4 C10 1.381(7) . ?
O5 C29 1.213(7) . ?
O6 C30 1.364(7) . ?
O6 C33 1.372(7) . ?
O7 C34 1.209(7) . ?
O8 C35 1.361(7) . ?
O8 C38 1.386(7) . ?
C1 C2 1.443(8) . ?
C1 C6 1.538(8) . ?
C2 C3 1.354(8) . ?
C3 C4 1.411(8) . ?
C4 H4 0.9500 . ?
C4 C5 1.360(9) . ?
C6 C7 1.451(8) . ?
C7 C8 1.360(8) . ?
C8 C9 1.409(8) . ?
C9 H9 0.9500 . ?
C9 C10 1.353(9) . ?
C11 H11 1.0000 . ?
C11 C14 1.545(9) . ?
C11 C15 1.534(9) . ?
C12 H12 1.0000 . ?
C12 C16 1.535(9) . ?
C12 C17 1.537(9) . ?
C13 H13 1.0000 . ?
C13 C18 1.533(9) . ?
C13 C19 1.544(9) . ?
C14 H14A 0.9800 . ?
C14 H14B 0.9800 . ?
C14 H14C 0.9800 . ?
C15 H15A 0.9800 . ?
C15 H15B 0.9800 . ?
C15 H15C 0.9800 . ?
C16 H16A 0.9800 . ?
C16 H16B 0.9800 . ?
C16 H16C 0.9800 . ?
C17 H17A 0.9800 . ?
C17 H17B 0.9800 . ?
C17 H17C 0.9800 . ?
C18 H18A 0.9800 . ?
C18 H18B 0.9800 . ?
C18 H18C 0.9800 . ?
C19 H19A 0.9800 . ?
C19 H19B 0.9800 . ?
C19 H19C 0.9800 . ?
C20 H20 1.0000 . ?
C20 C23 1.381(14) . ?
C20 C24 1.524(12) . ?
C21 H21 1.0000 . ?
C21 C25 1.534(10) . ?
C21 C26 1.515(11) . ?
C22 H22 1.0000 . ?
C22 C27 1.505(11) . ?
C22 C28 1.509(11) . ?
C23 H23A 0.9800 . ?
C23 H23B 0.9800 . ?
C23 H23C 0.9800 . ?
C24 H24A 0.9800 . ?
C24 H24B 0.9800 . ?
C24 H24C 0.9800 . ?
C25 H25A 0.9800 . ?
C25 H25B 0.9800 . ?
C25 H25C 0.9800 . ?
C26 H26A 0.9800 . ?
C26 H26B 0.9800 . ?
C26 H26C 0.9800 . ?
C27 H27A 0.9800 . ?
C27 H27B 0.9800 . ?
C27 H27C 0.9800 . ?
C28 H28A 0.9800 . ?
C28 H28B 0.9800 . ?
C28 H28C 0.9800 . ?
C29 C30 1.426(8) . ?
C29 C34 1.551(8) . ?
C30 C31 1.373(8) . ?
C31 C32 1.404(9) . ?
C32 H32 0.9500 . ?
C32 C33 1.376(9) . ?
C34 C35 1.437(8) . ?
C35 C36 1.369(8) . ?
C36 C37 1.406(8) . ?
C37 H37 0.9500 . ?
C37 C38 1.363(9) . ?
C39 H39 1.0000 . ?
C39 C42 1.543(9) . ?
C39 C43 1.523(8) . ?
C40 H40 1.0000 . ?
C40 C44 1.533(9) . ?
C40 C45 1.527(9) . ?
C41 H41 1.0000 . ?
C41 C46 1.535(9) . ?
C41 C47 1.539(9) . ?
C42 H42A 0.9800 . ?
C42 H42B 0.9800 . ?
C42 H42C 0.9800 . ?
C43 H43A 0.9800 . ?
C43 H43B 0.9800 . ?
C43 H43C 0.9800 . ?
C44 H44A 0.9800 . ?
C44 H44B 0.9800 . ?
C44 H44C 0.9800 . ?
C45 H45A 0.9800 . ?
C45 H45B 0.9800 . ?
C45 H45C 0.9800 . ?
C46 H46A 0.9800 . ?
C46 H46B 0.9800 . ?
C46 H46C 0.9800 . ?
C47 H47A 0.9800 . ?
C47 H47B 0.9800 . ?
C47 H47C 0.9800 . ?
C48 H48 1.0000 . ?
C48 C51 1.547(11) . ?
C48 C52 1.544(11) . ?
C49 H49 1.0000 . ?
C49 C53 1.551(12) . ?
C49 C54 1.523(12) . ?
C50 H50 1.0000 . ?
C50 C55 1.545(10) . ?
C50 C56 1.533(11) . ?
C51 H51A 0.9800 . ?
C51 H51B 0.9800 . ?
C51 H51C 0.9800 . ?
C52 H52A 0.9800 . ?
C52 H52B 0.9800 . ?
C52 H52C 0.9800 . ?
C53 H53A 0.9800 . ?
C53 H53B 0.9800 . ?
C53 H53C 0.9800 . ?
C54 H54A 0.9800 . ?
C54 H54B 0.9800 . ?
C54 H54C 0.9800 . ?
C55 H55A 0.9800 . ?
C55 H55B 0.9800 . ?
C55 H55C 0.9800 . ?
C56 H56A 0.9800 . ?
C56 H56B 0.9800 . ?
C56 H56C 0.9800 . ?

loop_
_geom_torsion_atom_site_label_1
_geom_torsion_atom_site_label_2
_geom_torsion_atom_site_label_3
_geom_torsion_atom_site_label_4
_geom_torsion
_geom_torsion_site_symmetry_1
_geom_torsion_site_symmetry_2
_geom_torsion_site_symmetry_3
_geom_torsion_site_symmetry_4
_geom_torsion_publ_flag
Br1 C3 C4 C5 -179.8(5) . . . . ?
Br2 C8 C9 C10 179.1(5) . . . . ?
Br3 C31 C32 C33 179.7(5) . . . . ?
Br4 C36 C37 C38 178.6(5) . . . . ?
O1 C1 C2 O2 -5.2(9) . . . . ?
O1 C1 C2 C3 175.2(7) . . . . ?
O1 C1 C6 O3 -73.8(8) . . . . ?
O1 C1 C6 C7 101.6(7) . . . . ?
O2 C2 C3 Br1 179.5(4) . . . . ?
O2 C2 C3 C4 0.0(7) . . . . ?
O3 C6 C7 O4 -179.7(6) . . . . ?
O3 C6 C7 C8 0.7(12) . . . . ?
O4 C7 C8 Br2 -178.4(4) . . . . ?
O4 C7 C8 C9 1.5(7) . . . . ?
O5 C29 C30 O6 -6.0(9) . . . . ?
O5 C29 C30 C31 174.2(7) . . . . ?
O5 C29 C34 O7 -65.8(8) . . . . ?
O5 C29 C34 C35 111.7(7) . . . . ?
O6 C30 C31 Br3 -179.2(4) . . . . ?
O6 C30 C31 C32 0.8(7) . . . . ?
O7 C34 C35 O8 179.3(6) . . . . ?
O7 C34 C35 C36 -3.6(12) . . . . ?
O8 C35 C36 Br4 -178.4(4) . . . . ?
O8 C35 C36 C37 1.8(7) . . . . ?
C1 C2 C3 Br1 -0.9(11) . . . . ?
C1 C2 C3 C4 179.6(7) . . . . ?
C1 C6 C7 O4 5.1(8) . . . . ?
C1 C6 C7 C8 -174.5(7) . . . . ?
C2 O2 C5 Si1 -178.8(4) . . . . ?
C2 O2 C5 C4 -0.5(6) . . . . ?
C2 C1 C6 O3 106.8(7) . . . . ?
C2 C1 C6 C7 -77.8(7) . . . . ?
C2 C3 C4 C5 -0.3(7) . . . . ?
C3 C4 C5 Si1 178.3(5) . . . . ?
C3 C4 C5 O2 0.5(7) . . . . ?
C5 Si1 C11 C14 -59.2(5) . . . . ?
C5 Si1 C11 C15 67.1(5) . . . . ?
C5 Si1 C12 C16 -178.4(5) . . . . ?
C5 Si1 C12 C17 56.5(5) . . . . ?
C5 Si1 C13 C18 157.0(5) . . . . ?
C5 Si1 C13 C19 30.8(6) . . . . ?
C5 O2 C2 C1 -179.4(5) . . . . ?
C5 O2 C2 C3 0.3(6) . . . . ?
C6 C1 C2 O2 174.2(5) . . . . ?
C6 C1 C2 C3 -5.4(11) . . . . ?
C6 C7 C8 Br2 1.2(11) . . . . ?
C6 C7 C8 C9 -178.9(7) . . . . ?
C7 O4 C10 Si2 -176.0(4) . . . . ?
C7 O4 C10 C9 1.1(7) . . . . ?
C7 C8 C9 C10 -0.8(7) . . . . ?
C8 C9 C10 Si2 176.1(5) . . . . ?
C8 C9 C10 O4 -0.2(7) . . . . ?
C10 Si2 C20 C23 -50.2(13) . . . . ?
C10 Si2 C20 C24 167.5(8) . . . . ?
C10 Si2 C21 C25 -67.4(6) . . . . ?
C10 Si2 C21 C26 56.7(6) . . . . ?
C10 O4 C7 C6 178.7(5) . . . . ?
C10 O4 C7 C8 -1.6(7) . . . . ?
C11 Si1 C5 O2 -6.3(5) . . . . ?
C11 Si1 C5 C4 176.0(6) . . . . ?
C11 Si1 C12 C16 -62.0(5) . . . . ?
C11 Si1 C12 C17 172.8(5) . . . . ?
C11 Si1 C13 C18 37.8(5) . . . . ?
C11 Si1 C13 C19 -88.4(5) . . . . ?
C12 Si1 C5 O2 111.4(4) . . . . ?
C12 Si1 C5 C4 -66.3(7) . . . . ?
C12 Si1 C11 C14 -174.3(5) . . . . ?
C12 Si1 C11 C15 -48.0(5) . . . . ?
C12 Si1 C13 C18 -85.5(5) . . . . ?
C12 Si1 C13 C19 148.3(5) . . . . ?
C13 Si1 C5 O2 -127.3(4) . . . . ?
C13 Si1 C5 C4 55.0(7) . . . . ?
C13 Si1 C11 C14 61.1(5) . . . . ?
C13 Si1 C11 C15 -172.6(4) . . . . ?
C13 Si1 C12 C16 61.9(5) . . . . ?
C13 Si1 C12 C17 -63.2(6) . . . . ?
C20 Si2 C10 O4 -31.5(6) . . . . ?
C20 Si2 C10 C9 152.4(8) . . . . ?
C20 Si2 C21 C25 47.5(7) . . . . ?
C20 Si2 C21 C26 171.7(6) . . . . ?
C21 Si2 C10 O4 85.3(5) . . . . ?
C21 Si2 C10 C9 -90.8(7) . . . . ?
C21 Si2 C20 C23 -164.9(12) . . . . ?
C21 Si2 C20 C24 52.8(10) . . . . ?
C22 Si2 C10 O4 -159.1(5) . . . . ?
C22 Si2 C10 C9 24.8(8) . . . . ?
C22 Si2 C20 C23 67.9(13) . . . . ?
C22 Si2 C20 C24 -74.4(10) . . . . ?
C22 Si2 C21 C25 -179.7(6) . . . . ?
C22 Si2 C21 C26 -55.6(7) . . . . ?
C29 C30 C31 Br3 0.6(11) . . . . ?
C29 C30 C31 C32 -179.4(7) . . . . ?
C29 C34 C35 O8 1.9(8) . . . . ?
C29 C34 C35 C36 179.0(7) . . . . ?
C30 O6 C33 Si3 -178.9(4) . . . . ?
C30 O6 C33 C32 0.8(7) . . . . ?
C30 C29 C34 O7 112.4(7) . . . . ?
C30 C29 C34 C35 -70.0(7) . . . . ?
C30 C31 C32 C33 -0.3(7) . . . . ?
C31 C32 C33 Si3 179.3(5) . . . . ?
C31 C32 C33 O6 -0.3(7) . . . . ?
C33 Si3 C39 C42 -57.5(5) . . . . ?
C33 Si3 C39 C43 68.4(5) . . . . ?
C33 Si3 C40 C44 -178.0(5) . . . . ?
C33 Si3 C40 C45 56.7(5) . . . . ?
C33 Si3 C41 C46 157.2(5) . . . . ?
C33 Si3 C41 C47 31.2(6) . . . . ?
C33 O6 C30 C29 179.2(5) . . . . ?
C33 O6 C30 C31 -1.0(6) . . . . ?
C34 C29 C30 O6 175.8(5) . . . . ?
C34 C29 C30 C31 -3.9(11) . . . . ?
C34 C35 C36 Br4 4.4(11) . . . . ?
C34 C35 C36 C37 -175.4(7) . . . . ?
C35 O8 C38 Si4 -176.3(4) . . . . ?
C35 O8 C38 C37 0.3(7) . . . . ?
C35 C36 C37 C38 -1.6(7) . . . . ?
C36 C37 C38 Si4 176.4(5) . . . . ?
C36 C37 C38 O8 0.8(7) . . . . ?
C38 Si4 C48 C51 -53.3(6) . . . . ?
C38 Si4 C48 C52 70.4(6) . . . . ?
C38 Si4 C49 C53 -166.1(6) . . . . ?
C38 Si4 C49 C54 65.6(6) . . . . ?
C38 Si4 C50 C55 -164.6(6) . . . . ?
C38 Si4 C50 C56 68.1(6) . . . . ?
C38 O8 C35 C34 176.5(5) . . . . ?
C38 O8 C35 C36 -1.3(7) . . . . ?
C39 Si3 C33 O6 -13.6(5) . . . . ?
C39 Si3 C33 C32 166.9(7) . . . . ?
C39 Si3 C40 C44 -62.4(5) . . . . ?
C39 Si3 C40 C45 172.2(5) . . . . ?
C39 Si3 C41 C46 38.6(6) . . . . ?
C39 Si3 C41 C47 -87.4(5) . . . . ?
C40 Si3 C33 O6 103.9(5) . . . . ?
C40 Si3 C33 C32 -75.6(7) . . . . ?
C40 Si3 C39 C42 -172.8(4) . . . . ?
C40 Si3 C39 C43 -46.8(5) . . . . ?
C40 Si3 C41 C46 -85.1(5) . . . . ?
C40 Si3 C41 C47 148.9(5) . . . . ?
C41 Si3 C33 O6 -135.3(4) . . . . ?
C41 Si3 C33 C32 45.2(8) . . . . ?
C41 Si3 C39 C42 62.6(5) . . . . ?
C41 Si3 C39 C43 -171.4(4) . . . . ?
C41 Si3 C40 C44 62.5(5) . . . . ?
C41 Si3 C40 C45 -62.9(6) . . . . ?
C48 Si4 C38 O8 -53.6(5) . . . . ?
C48 Si4 C38 C37 131.1(7) . . . . ?
C48 Si4 C49 C53 -50.9(7) . . . . ?
C48 Si4 C49 C54 -179.2(6) . . . . ?
C48 Si4 C50 C55 77.4(7) . . . . ?
C48 Si4 C50 C56 -50.0(6) . . . . ?
C49 Si4 C38 O8 63.0(5) . . . . ?
C49 Si4 C38 C37 -112.3(7) . . . . ?
C49 Si4 C48 C51 -166.9(6) . . . . ?
C49 Si4 C48 C52 -43.2(6) . . . . ?
C49 Si4 C50 C55 -51.2(7) . . . . ?
C49 Si4 C50 C56 -178.5(5) . . . . ?
C50 Si4 C38 O8 -177.8(5) . . . . ?
C50 Si4 C38 C37 6.8(8) . . . . ?
C50 Si4 C48 C51 62.8(7) . . . . ?
C50 Si4 C48 C52 -173.5(5) . . . . ?
C50 Si4 C49 C53 81.2(7) . . . . ?
C50 Si4 C49 C54 -47.1(7) . . . . ?
